data_1568659
loop_
_publ_author_name
'El Moutaouakil Ala Allah, Abderrazzak'
'Guerrab, Walid'
'Alsubari, Abdulsalam'
'Mague, Joel T.'
'Ramli, Youssef'

_publ_section_title
;
 3-Methyl-2-(methylsulfanyl)-5,5-diphenyl-3,5-dihydro-4<i>H</i>-imidazol-4-one
;
_journal_coeditor_code VM4058
_journal_issue 3
_journal_name_full IUCrData
_journal_page_first x230208
_journal_paper_doi 10.1107/S2414314623002080
_journal_volume 8
_journal_year 2023
_chemical_formula_iupac 'C17 H16 N2 O S'
_chemical_formula_moiety 'C17 H16 N2 O S'
_chemical_formula_sum 'C17 H16 N2 O S'
_chemical_formula_weight 296.38
_chemical_name_systematic
;
3-Methyl-2-(methylsulfanyl)-5,5-diphenyl-3,5-dihydro-4<i>H</i>-imidazol-4-one
;
_space_group_crystal_system monoclinic
_space_group_IT_number 14
_space_group_name_Hall '-P 2ybc'
_space_group_name_H-M_alt 'P 1 21/c 1'
_atom_sites_solution_hydrogens geom
_atom_sites_solution_primary dual
_atom_sites_solution_secondary difmap
_audit_creation_method SHELXL-2019/1
_cell_angle_alpha 90
_cell_angle_beta 117.4170(10)
_cell_angle_gamma 90
_cell_formula_units_Z 4
_cell_length_a 8.41290(10)
_cell_length_b 22.9217(4)
_cell_length_c 8.67190(10)
_cell_measurement_reflns_used 9855
_cell_measurement_temperature 150(2)
_cell_measurement_theta_max 72.3976
_cell_measurement_theta_min 3.8569
_cell_volume 1484.44(4)
_computing_cell_refinement
;
SAINT (Bruker, 2021)
;
_computing_data_collection
;
APEX4 (Bruker, 2021)
;
_computing_data_reduction
;
SAINT (Bruker, 2021)
;
_computing_molecular_graphics
;
DIAMOND (Brandenburg & Putz, 2012)
;
_computing_publication_material
;
SHELXTL (Sheldrick, 2008)
;
_computing_structure_refinement
;
<i>SHELXL2019/1</i> (Sheldrick, 2015b)
;
_computing_structure_solution
;
<i>SHELXT</i> (Sheldrick, 2015a)
;
_diffrn_ambient_temperature 150(2)
_diffrn_detector_area_resol_mean 7.3910
_diffrn_measured_fraction_theta_full 0.996
_diffrn_measured_fraction_theta_max 0.996
_diffrn_measurement_device 'Bruker D8 VENTURE PHOTON 3 CPAD'
_diffrn_measurement_device_type 'Bruker D8 VENTURE PHOTON 3 CPAD'
_diffrn_measurement_method '\f and \w scans'
_diffrn_radiation_monochromator mirror
_diffrn_radiation_type CuK\a
_diffrn_radiation_wavelength 1.54178
_diffrn_reflns_av_R_equivalents 0.0358
_diffrn_reflns_av_unetI/netI 0.0142
_diffrn_reflns_limit_h_max 10
_diffrn_reflns_limit_h_min -9
_diffrn_reflns_limit_k_max 28
_diffrn_reflns_limit_k_min -28
_diffrn_reflns_limit_l_max 10
_diffrn_reflns_limit_l_min -10
_diffrn_reflns_number 37955
_diffrn_reflns_theta_full 72.400
_diffrn_reflns_theta_max 72.410
_diffrn_reflns_theta_min 3.857
_diffrn_source 'INCOATEC I\mS micro----focus source'
_diffrn_source_current 1.0
_diffrn_source_power 0.05
_diffrn_source_voltage 50
_exptl_absorpt_coefficient_mu 1.929
_exptl_absorpt_correction_T_max 0.94
_exptl_absorpt_correction_T_min 0.85
_exptl_absorpt_correction_type multi-scan
_exptl_absorpt_process_details
;
(<i>SADABS</i>; Krause <i>et al.</i>, 2015)
;
_exptl_crystal_colour colourless
_exptl_crystal_density_diffrn 1.326
_exptl_crystal_density_method 'not measured'
_exptl_crystal_description plate
_exptl_crystal_F_000 624
_exptl_crystal_size_max 0.199
_exptl_crystal_size_mid 0.058
_exptl_crystal_size_min 0.032
_refine_diff_density_max 0.303
_refine_diff_density_min -0.238
_refine_ls_extinction_method none
_refine_ls_goodness_of_fit_ref 1.042
_refine_ls_hydrogen_treatment constr
_refine_ls_matrix_type full
_refine_ls_number_parameters 192
_refine_ls_number_reflns 2930
_refine_ls_number_restraints 0
_refine_ls_restrained_S_all 1.042
_refine_ls_R_factor_all 0.0322
_refine_ls_R_factor_gt 0.0299
_refine_ls_shift/su_max 0.001
_refine_ls_shift/su_mean 0.000
_refine_ls_structure_factor_coef Fsqd
_refine_ls_weighting_details 'w=1/[\s^2^(Fo^2^)+(0.0400P)^2^+0.6009P] where P=(Fo^2^+2Fc^2^)/3'
_refine_ls_weighting_scheme calc
_refine_ls_wR_factor_gt 0.0783
_refine_ls_wR_factor_ref 0.0801
_reflns_number_gt 2733
_reflns_number_total 2930
_reflns_threshold_expression 'I > 2\s(I)'
_cod_data_source_file vm4058.cif
_cod_data_source_block I
_cod_original_sg_symbol_H-M 'P 21/c'
_cod_database_code 1568659
_shelx_space_group_comment
;
The symmetry employed for this shelxl refinement is uniquely defined
by the following loop, which should always be used as a source of
symmetry information in preference to the above space-group names.
They are only intended as comments.
;
_shelx_estimated_absorpt_t_min 0.700
_shelx_estimated_absorpt_t_max 0.941

loop_
_space_group_symop_operation_xyz
'x, y, z'
'-x, y+1/2, -z+1/2'
'-x, -y, -z'
'x, -y-1/2, z-1/2'

loop_
_atom_site_type_symbol
_atom_site_label
_atom_site_fract_x
_atom_site_fract_y
_atom_site_fract_z
_atom_site_U_iso_or_equiv
_atom_site_adp_type
_atom_site_calc_flag
_atom_site_occupancy
_atom_site_disorder_assembly
_atom_site_disorder_group
S S1 0.72407(4) 0.53586(2) 1.16914(4) 0.02823(11) Uani d 1 . .
O O1 0.54051(12) 0.71912(4) 0.82460(12) 0.0271(2) Uani d 1 . .
N N1 0.61671(14) 0.63912(5) 1.00499(13) 0.0236(2) Uani d 1 . .
N N2 0.70761(14) 0.57313(4) 0.86599(13) 0.0217(2) Uani d 1 . .
C C1 0.64968(16) 0.62639(5) 0.75658(15) 0.0202(2) Uani d 1 . .
C C2 0.59464(16) 0.66941(5) 0.86029(16) 0.0216(2) Uani d 1 . .
C C3 0.68352(15) 0.58379(5) 0.99846(15) 0.0216(2) Uani d 1 . .
C C4 0.80769(16) 0.64949(5) 0.73319(16) 0.0219(3) Uani d 1 . .
C C5 0.92075(18) 0.69236(6) 0.84133(18) 0.0305(3) Uani d 1 . .
H H5 0.896928 0.709387 0.928442 0.037 Uiso calc 1 . .
C C6 1.0688(2) 0.71050(7) 0.8226(2) 0.0369(3) Uani d 1 . .
H H6 1.145882 0.739664 0.897666 0.044 Uiso calc 1 . .
C C7 1.10450(18) 0.68648(7) 0.69606(19) 0.0346(3) Uani d 1 . .
H H7 1.205289 0.699222 0.683353 0.041 Uiso calc 1 . .
C C8 0.99264(19) 0.64370(6) 0.58764(18) 0.0321(3) Uani d 1 . .
H H8 1.016772 0.626991 0.500337 0.039 Uiso calc 1 . .
C C9 0.84503(17) 0.62513(6) 0.60624(17) 0.0260(3) Uani d 1 . .
H H9 0.769091 0.595615 0.531833 0.031 Uiso calc 1 . .
C C10 0.48418(16) 0.61446(5) 0.58351(15) 0.0209(2) Uani d 1 . .
C C11 0.39872(18) 0.56066(6) 0.54725(17) 0.0273(3) Uani d 1 . .
H H11 0.443592 0.530142 0.630553 0.033 Uiso calc 1 . .
C C12 0.24745(19) 0.55132(6) 0.38914(19) 0.0337(3) Uani d 1 . .
H H12 0.190002 0.514342 0.364685 0.040 Uiso calc 1 . .
C C13 0.18031(17) 0.59563(6) 0.26740(17) 0.0301(3) Uani d 1 . .
H H13 0.076931 0.589203 0.159682 0.036 Uiso calc 1 . .
C C14 0.26501(17) 0.64947(6) 0.30376(17) 0.0277(3) Uani d 1 . .
H H14 0.218962 0.680058 0.220802 0.033 Uiso calc 1 . .
C C15 0.41649(17) 0.65893(6) 0.46046(16) 0.0249(3) Uani d 1 . .
H H15 0.474305 0.695842 0.484019 0.030 Uiso calc 1 . .
C C16 0.5778(2) 0.66282(7) 1.13960(19) 0.0364(3) Uani d 1 . .
H H16A 0.690265 0.671538 1.243296 0.055 Uiso calc 1 . .
H H16B 0.509363 0.634189 1.168803 0.055 Uiso calc 1 . .
H H16C 0.507500 0.698691 1.097364 0.055 Uiso calc 1 . .
C C17 0.7916(2) 0.47276(6) 1.0905(2) 0.0348(3) Uani d 1 . .
H H17A 0.700908 0.464056 0.971597 0.052 Uiso calc 1 . .
H H17B 0.804208 0.439295 1.165589 0.052 Uiso calc 1 . .
H H17C 0.906603 0.480549 1.091373 0.052 Uiso calc 1 . .

loop_
_atom_site_aniso_label
_atom_site_aniso_U_11
_atom_site_aniso_U_22
_atom_site_aniso_U_33
_atom_site_aniso_U_12
_atom_site_aniso_U_13
_atom_site_aniso_U_23
S1 0.03234(19) 0.03103(18) 0.02251(17) 0.00075(12) 0.01364(14) 0.00651(12)
O1 0.0333(5) 0.0212(4) 0.0296(5) 0.0024(4) 0.0169(4) -0.0003(4)
N1 0.0283(5) 0.0254(5) 0.0210(5) 0.0013(4) 0.0146(4) -0.0003(4)
N2 0.0236(5) 0.0217(5) 0.0209(5) 0.0003(4) 0.0112(4) 0.0020(4)
C1 0.0232(6) 0.0197(5) 0.0202(6) 0.0001(4) 0.0120(5) 0.0006(4)
C2 0.0207(6) 0.0239(6) 0.0210(6) -0.0026(5) 0.0102(5) -0.0018(5)
C3 0.0201(6) 0.0240(6) 0.0206(6) -0.0016(4) 0.0092(5) 0.0011(5)
C4 0.0213(6) 0.0249(6) 0.0199(6) 0.0016(4) 0.0098(5) 0.0046(5)
C5 0.0308(7) 0.0374(7) 0.0256(6) -0.0069(6) 0.0150(6) -0.0020(5)
C6 0.0305(7) 0.0444(8) 0.0340(8) -0.0126(6) 0.0132(6) 0.0001(6)
C7 0.0235(6) 0.0466(8) 0.0359(8) 0.0009(6) 0.0157(6) 0.0139(6)
C8 0.0300(7) 0.0418(8) 0.0312(7) 0.0081(6) 0.0199(6) 0.0080(6)
C9 0.0262(6) 0.0292(6) 0.0250(6) 0.0030(5) 0.0137(5) 0.0022(5)
C10 0.0216(6) 0.0239(6) 0.0208(6) 0.0007(4) 0.0130(5) -0.0014(4)
C11 0.0279(6) 0.0237(6) 0.0297(7) -0.0007(5) 0.0129(5) 0.0006(5)
C12 0.0295(7) 0.0294(7) 0.0371(8) -0.0057(5) 0.0111(6) -0.0065(6)
C13 0.0231(6) 0.0398(7) 0.0250(6) 0.0013(5) 0.0090(5) -0.0068(5)
C14 0.0274(7) 0.0334(7) 0.0229(6) 0.0056(5) 0.0122(5) 0.0030(5)
C15 0.0280(6) 0.0246(6) 0.0245(6) -0.0005(5) 0.0141(5) 0.0003(5)
C16 0.0501(9) 0.0395(8) 0.0285(7) 0.0082(6) 0.0257(7) -0.0008(6)
C17 0.0381(8) 0.0278(7) 0.0356(8) 0.0051(6) 0.0145(6) 0.0074(6)

loop_
_atom_type_symbol
_atom_type_description
_atom_type_scat_dispersion_real
_atom_type_scat_dispersion_imag
_atom_type_scat_source
C C 0.0181 0.0091 'International Tables Vol C Tables 4.2.6.8 and 6.1.1.4'
H H 0.0000 0.0000 'International Tables Vol C Tables 4.2.6.8 and 6.1.1.4'
N N 0.0311 0.0180 'International Tables Vol C Tables 4.2.6.8 and 6.1.1.4'
O O 0.0492 0.0322 'International Tables Vol C Tables 4.2.6.8 and 6.1.1.4'
S S 0.3331 0.5567 'International Tables Vol C Tables 4.2.6.8 and 6.1.1.4'

loop_
_geom_angle_atom_site_label_1
_geom_angle_atom_site_label_2
_geom_angle_atom_site_label_3
_geom_angle_site_symmetry_1
_geom_angle_site_symmetry_3
_geom_angle
_geom_angle_publ_flag
C3 S1 C17 . . 99.02(6) ?
C2 N1 C3 . . 108.05(10) ?
C2 N1 C16 . . 124.06(11) ?
C3 N1 C16 . . 127.88(11) ?
C3 N2 C1 . . 106.02(10) ?
N2 C1 C4 . . 108.67(9) ?
N2 C1 C10 . . 111.27(9) ?
C4 C1 C10 . . 112.70(10) ?
N2 C1 C2 . . 104.57(9) ?
C4 C1 C2 . . 111.64(10) ?
C10 C1 C2 . . 107.71(9) ?
O1 C2 N1 . . 125.90(11) ?
O1 C2 C1 . . 129.05(11) ?
N1 C2 C1 . . 105.04(10) ?
N2 C3 N1 . . 116.26(11) ?
N2 C3 S1 . . 126.26(10) ?
N1 C3 S1 . . 117.47(9) ?
C5 C4 C9 . . 118.93(12) ?
C5 C4 C1 . . 121.51(11) ?
C9 C4 C1 . . 119.49(11) ?
C4 C5 C6 . . 120.28(13) ?
C4 C5 H5 . . 119.9 ?
C6 C5 H5 . . 119.9 ?
C7 C6 C5 . . 120.55(14) ?
C7 C6 H6 . . 119.7 ?
C5 C6 H6 . . 119.7 ?
C6 C7 C8 . . 119.62(13) ?
C6 C7 H7 . . 120.2 ?
C8 C7 H7 . . 120.2 ?
C7 C8 C9 . . 120.14(13) ?
C7 C8 H8 . . 119.9 ?
C9 C8 H8 . . 119.9 ?
C8 C9 C4 . . 120.49(13) ?
C8 C9 H9 . . 119.8 ?
C4 C9 H9 . . 119.8 ?
C11 C10 C15 . . 119.33(12) ?
C11 C10 C1 . . 121.54(11) ?
C15 C10 C1 . . 119.12(11) ?
C10 C11 C12 . . 120.18(12) ?
C10 C11 H11 . . 119.9 ?
C12 C11 H11 . . 119.9 ?
C13 C12 C11 . . 120.34(13) ?
C13 C12 H12 . . 119.8 ?
C11 C12 H12 . . 119.8 ?
C12 C13 C14 . . 119.54(12) ?
C12 C13 H13 . . 120.2 ?
C14 C13 H13 . . 120.2 ?
C15 C14 C13 . . 120.41(12) ?
C15 C14 H14 . . 119.8 ?
C13 C14 H14 . . 119.8 ?
C14 C15 C10 . . 120.20(12) ?
C14 C15 H15 . . 119.9 ?
C10 C15 H15 . . 119.9 ?
N1 C16 H16A . . 109.5 ?
N1 C16 H16B . . 109.5 ?
H16A C16 H16B . . 109.5 ?
N1 C16 H16C . . 109.5 ?
H16A C16 H16C . . 109.5 ?
H16B C16 H16C . . 109.5 ?
S1 C17 H17A . . 109.5 ?
S1 C17 H17B . . 109.5 ?
H17A C17 H17B . . 109.5 ?
S1 C17 H17C . . 109.5 ?
H17A C17 H17C . . 109.5 ?
H17B C17 H17C . . 109.5 ?

loop_
_geom_bond_atom_site_label_1
_geom_bond_atom_site_label_2
_geom_bond_site_symmetry_2
_geom_bond_distance
_geom_bond_publ_flag
S1 C3 . 1.7461(12) ?
S1 C17 . 1.7995(15) ?
O1 C2 . 1.2130(15) ?
N1 C2 . 1.3699(16) ?
N1 C3 . 1.3991(16) ?
N1 C16 . 1.4550(16) ?
N2 C3 . 1.2786(16) ?
N2 C1 . 1.4840(15) ?
C1 C4 . 1.5287(16) ?
C1 C10 . 1.5302(16) ?
C1 C2 . 1.5426(16) ?
C4 C5 . 1.3888(18) ?
C4 C9 . 1.3932(18) ?
C5 C6 . 1.391(2) ?
C5 H5 . 0.9500 ?
C6 C7 . 1.379(2) ?
C6 H6 . 0.9500 ?
C7 C8 . 1.384(2) ?
C7 H7 . 0.9500 ?
C8 C9 . 1.3907(19) ?
C8 H8 . 0.9500 ?
C9 H9 . 0.9500 ?
C10 C11 . 1.3887(17) ?
C10 C15 . 1.3937(17) ?
C11 C12 . 1.3922(19) ?
C11 H11 . 0.9500 ?
C12 C13 . 1.384(2) ?
C12 H12 . 0.9500 ?
C13 C14 . 1.387(2) ?
C13 H13 . 0.9500 ?
C14 C15 . 1.3867(19) ?
C14 H14 . 0.9500 ?
C15 H15 . 0.9500 ?
C16 H16A . 0.9800 ?
C16 H16B . 0.9800 ?
C16 H16C . 0.9800 ?
C17 H17A . 0.9800 ?
C17 H17B . 0.9800 ?
C17 H17C . 0.9800 ?

loop_
_geom_hbond_atom_site_label_D
_geom_hbond_atom_site_label_H
_geom_hbond_atom_site_label_A
_geom_hbond_site_symmetry_A
_geom_hbond_distance_DH
_geom_hbond_distance_HA
_geom_hbond_distance_DA
_geom_hbond_angle_DHA
_geom_hbond_publ_flag
C7 H7 O1 1_655 0.95 2.55 3.390(2) 148 y
C15 H15 O1 4_575 0.95 2.59 3.3797(17) 140 y

loop_
_geom_torsion_atom_site_label_1
_geom_torsion_atom_site_label_2
_geom_torsion_atom_site_label_3
_geom_torsion_atom_site_label_4
_geom_torsion_site_symmetry_1
_geom_torsion_site_symmetry_2
_geom_torsion_site_symmetry_3
_geom_torsion_site_symmetry_4
_geom_torsion
_geom_torsion_publ_flag
C3 N2 C1 C4 . . . . 121.22(11) ?
C3 N2 C1 C10 . . . . -114.13(11) ?
C3 N2 C1 C2 . . . . 1.88(12) ?
C3 N1 C2 O1 . . . . -179.29(12) ?
C16 N1 C2 O1 . . . . -0.1(2) ?
C3 N1 C2 C1 . . . . 1.68(12) ?
C16 N1 C2 C1 . . . . -179.13(12) ?
N2 C1 C2 O1 . . . . 178.84(12) ?
C4 C1 C2 O1 . . . . 61.52(16) ?
C10 C1 C2 O1 . . . . -62.70(16) ?
N2 C1 C2 N1 . . . . -2.18(12) ?
C4 C1 C2 N1 . . . . -119.50(11) ?
C10 C1 C2 N1 . . . . 116.28(10) ?
C1 N2 C3 N1 . . . . -0.95(14) ?
C1 N2 C3 S1 . . . . 178.44(9) ?
C2 N1 C3 N2 . . . . -0.54(15) ?
C16 N1 C3 N2 . . . . -179.68(13) ?
C2 N1 C3 S1 . . . . -179.98(8) ?
C16 N1 C3 S1 . . . . 0.87(18) ?
C17 S1 C3 N2 . . . . -2.75(13) ?
C17 S1 C3 N1 . . . . 176.63(10) ?
N2 C1 C4 C5 . . . . -94.40(14) ?
C10 C1 C4 C5 . . . . 141.79(12) ?
C2 C1 C4 C5 . . . . 20.42(16) ?
N2 C1 C4 C9 . . . . 82.39(13) ?
C10 C1 C4 C9 . . . . -41.41(15) ?
C2 C1 C4 C9 . . . . -162.79(11) ?
C9 C4 C5 C6 . . . . 0.0(2) ?
C1 C4 C5 C6 . . . . 176.77(12) ?
C4 C5 C6 C7 . . . . 0.4(2) ?
C5 C6 C7 C8 . . . . -0.4(2) ?
C6 C7 C8 C9 . . . . 0.1(2) ?
C7 C8 C9 C4 . . . . 0.3(2) ?
C5 C4 C9 C8 . . . . -0.33(19) ?
C1 C4 C9 C8 . . . . -177.20(12) ?
N2 C1 C10 C11 . . . . 4.07(15) ?
C4 C1 C10 C11 . . . . 126.43(12) ?
C2 C1 C10 C11 . . . . -109.99(12) ?
N2 C1 C10 C15 . . . . -176.77(10) ?
C4 C1 C10 C15 . . . . -54.41(14) ?
C2 C1 C10 C15 . . . . 69.17(13) ?
C15 C10 C11 C12 . . . . 0.28(19) ?
C1 C10 C11 C12 . . . . 179.44(12) ?
C10 C11 C12 C13 . . . . -0.4(2) ?
C11 C12 C13 C14 . . . . 0.1(2) ?
C12 C13 C14 C15 . . . . 0.3(2) ?
C13 C14 C15 C10 . . . . -0.50(19) ?
C11 C10 C15 C14 . . . . 0.19(18) ?
C1 C10 C15 C14 . . . . -178.99(11) ?
